data_4343992
loop_
_publ_author_name
'Kumar, Sushil'
'Mandon, Dominique'

_publ_section_title
;
 Versatile Coordination Mode of a New Pyridine-Based Ditopic Ligand with
 Transition Metals: From Regular Pyridine to Alkyne and Alkenyl Bindings
 and Indolizinium Formation.
;
_journal_issue 15
_journal_name_full 'Inorganic chemistry'
_journal_page_first 7481
_journal_page_last 7491
_journal_paper_doi 10.1021/acs.inorgchem.5b01096
_journal_volume 54
_journal_year 2015
_chemical_formula_moiety
;
        C38 H32 Cl1 Cu2 N6 1+, Cu Cl2 1-, C H2 Cl2
;
_chemical_formula_sum 'C39 H34 Cl5 Cu3 N6'
_chemical_formula_weight 954.59
_chemical_name_systematic
;
 ?
;
_space_group_IT_number 2
_symmetry_cell_setting triclinic
_symmetry_Int_Tables_number 2
_symmetry_space_group_name_Hall '-P 1'
_symmetry_space_group_name_H-M 'P -1'
_atom_sites_solution_hydrogens geom
_atom_sites_solution_primary direct
_atom_sites_solution_secondary difmap
_audit_creation_date 2014-10-22T10:50:18-00:00
_audit_creation_method 'WinGX routine CIF_UPDATE'
_cell_angle_alpha 67.175(3)
_cell_angle_beta 76.532(3)
_cell_angle_gamma 65.461(3)
_cell_formula_units_Z 2
_cell_length_a 11.6009(4)
_cell_length_b 12.7092(5)
_cell_length_c 15.7873(5)
_cell_measurement_reflns_used 8769
_cell_measurement_temperature 170(2)
_cell_measurement_theta_max 32.9276
_cell_measurement_theta_min 3.5202
_cell_volume 1944.44(13)
_computing_cell_refinement
;
        CrysAlisPro, Agilent Technologies,
        Version 1.171.35.19 (release 27-10-2011 CrysAlis171 .NET)
        (compiled Oct 27 2011,15:02:11)
;
_computing_data_collection
;
        CrysAlisPro, Agilent Technologies,
        Version 1.171.35.19 (release 27-10-2011 CrysAlis171 .NET)
        (compiled Oct 27 2011,15:02:11)
;
_computing_data_reduction
;
        CrysAlisPro, Agilent Technologies,
        Version 1.171.35.19 (release 27-10-2011 CrysAlis171 .NET)
        (compiled Oct 27 2011,15:02:11)
;
_computing_molecular_graphics
;
        ORTEP3 for Windows (Farrugia, 1997)
        MERCURY  (Bruno et al., 2002)
;
_computing_publication_material
;
        WinGX (Farrugia, 1999)
        PLATON (Spek, 1990-2003)
        enCIFer (Allen et al., 2004)
;
_computing_structure_refinement 'SHELXL-97 (Sheldrick, 2008)'
_computing_structure_solution 'SIR-92 (Altomare et al., 1992)'
_diffrn_ambient_temperature 170(2)
_diffrn_detector_area_resol_mean 8.3622
_diffrn_measured_fraction_theta_full 0.997
_diffrn_measured_fraction_theta_max 0.997
_diffrn_measurement_device_type 'Xcalibur, Sapphire2, large Be window'
_diffrn_measurement_method '\w and \p scans'
_diffrn_orient_matrix_UB_11 -0.0525218
_diffrn_orient_matrix_UB_12 -0.0033453
_diffrn_orient_matrix_UB_13 0.0331882
_diffrn_orient_matrix_UB_21 -0.01825
_diffrn_orient_matrix_UB_22 0.0628369
_diffrn_orient_matrix_UB_23 -0.0057486
_diffrn_orient_matrix_UB_31 -0.0382013
_diffrn_orient_matrix_UB_32 0.0161773
_diffrn_orient_matrix_UB_33 -0.0354845
_diffrn_radiation_monochromator graphite
_diffrn_radiation_probe x-ray
_diffrn_radiation_type MoK\a
_diffrn_radiation_wavelength 0.71073
_diffrn_reflns_av_R_equivalents 0.054
_diffrn_reflns_av_unetI/netI 0.0569
_diffrn_reflns_limit_h_max 14
_diffrn_reflns_limit_h_min -14
_diffrn_reflns_limit_k_max 15
_diffrn_reflns_limit_k_min -15
_diffrn_reflns_limit_l_max 19
_diffrn_reflns_limit_l_min -18
_diffrn_reflns_number 19092
_diffrn_reflns_theta_full 26.37
_diffrn_reflns_theta_max 26.37
_diffrn_reflns_theta_min 3.53
_diffrn_source 'sealed X-ray tube'
_exptl_absorpt_coefficient_mu 2.007
_exptl_absorpt_correction_T_max 0.8245
_exptl_absorpt_correction_T_min 0.5771
_exptl_absorpt_correction_type multi-scan
_exptl_absorpt_process_details
;
        CrysAlisPro, Agilent Technologies,
        Version 1.171.35.19 (release 27-10-2011 CrysAlis171 .NET)
        (compiled Oct 27 2011,15:02:11)
        Empirical absorption correction using spherical harmonics,
 implemented in SCALE3 ABSPACK scaling algorithm.
;
_exptl_crystal_colour colorless
_exptl_crystal_density_diffrn 1.63
_exptl_crystal_density_method 'not measured'
_exptl_crystal_description 'Truncated trigonal pyramid'
_exptl_crystal_F_000 964
_exptl_crystal_recrystallization_method
;
from solution in dichloromethane at room temperature,
by slow diffusion of diethylether
;
_exptl_crystal_size_max 0.42
_exptl_crystal_size_mid 0.16
_exptl_crystal_size_min 0.10
_refine_diff_density_max 1.427
_refine_diff_density_min -1.677
_refine_diff_density_rms 0.105
_refine_ls_extinction_method none
_refine_ls_goodness_of_fit_ref 1.024
_refine_ls_hydrogen_treatment constr
_refine_ls_matrix_type full
_refine_ls_number_parameters 478
_refine_ls_number_reflns 7937
_refine_ls_number_restraints 0
_refine_ls_restrained_S_all 1.024
_refine_ls_R_factor_all 0.063
_refine_ls_R_factor_gt 0.0505
_refine_ls_shift/su_max 0.001
_refine_ls_shift/su_mean 0
_refine_ls_structure_factor_coef Fsqd
_refine_ls_weighting_details 'calc w=1/[\s^2^(Fo^2^)+(0.0615P)^2^+2.9545P] where P=(Fo^2^+2Fc^2^)/3'
_refine_ls_weighting_scheme calc
_refine_ls_wR_factor_gt 0.125
_refine_ls_wR_factor_ref 0.1372
_reflns_number_gt 6502
_reflns_number_total 7937
_reflns_threshold_expression >2\s(I)
_cod_data_source_file ic5b01096_si_003.cif
_cod_data_source_block sk-7a-3
_cod_depositor_comments
;
The following automatic conversions were performed:

'_symmetry_cell_setting' value 'Triclinic' changed to 'triclinic'
according to
/usr/data/users/saulius/crontab/automatic-downloads/rss-feeds/ACS/lib/dictionaries/cif_core.dic
dictionary named 'cif_core.dic' version 2.4.2 from 2011-04-26.

'_diffrn_radiation_probe' value 'X-ray' changed to 'x-ray' according
to
/usr/data/users/saulius/crontab/automatic-downloads/rss-feeds/ACS/lib/dictionaries/cif_core.dic
dictionary named 'cif_core.dic' version 2.4.2 from 2011-04-26.

Automatic conversion script
Id: cif_fix_values 3271 2015-04-21 07:52:19Z andrius 

 Adding full bibliography for 4343989--4343994.cif.
;
_cod_original_cell_volume 1944.44(12)
_cod_original_sg_symbol_Hall -P1
_cod_original_sg_symbol_H-M P-1
_cod_database_code 4343992

loop_
_symmetry_equiv_pos_as_xyz
'x, y, z'
'-x, -y, -z'

loop_
_atom_site_label
_atom_site_type_symbol
_atom_site_fract_x
_atom_site_fract_y
_atom_site_fract_z
_atom_site_U_iso_or_equiv
_atom_site_adp_type
_atom_site_occupancy
_atom_site_symmetry_multiplicity
_atom_site_calc_flag
_atom_site_refinement_flags
C1 C 0.3349(3) 0.4476(4) 0.2079(3) 0.0292(8) Uani 1 1 d .
H1 H 0.2607 0.4837 0.2428 0.035 Uiso 1 1 calc R
C2 C 0.3489(4) 0.3424(4) 0.1941(3) 0.0337(9) Uani 1 1 d .
H2 H 0.2866 0.3056 0.2204 0.04 Uiso 1 1 calc R
C3 C 0.4541(4) 0.2914(4) 0.1417(3) 0.0343(9) Uani 1 1 d .
H3 H 0.4644 0.2201 0.1298 0.041 Uiso 1 1 calc R
C4 C 0.5449(3) 0.3449(3) 0.1066(3) 0.0268(8) Uani 1 1 d .
H4 H 0.6183 0.3107 0.0702 0.032 Uiso 1 1 calc R
C5 C 0.5279(3) 0.4490(3) 0.1248(2) 0.0219(7) Uani 1 1 d .
C6 C 0.6250(3) 0.5092(3) 0.0897(2) 0.0213(7) Uani 1 1 d .
H6A H 0.5837 0.595 0.0509 0.026 Uiso 1 1 calc R
H6B H 0.6926 0.4667 0.05 0.026 Uiso 1 1 calc R
C7 C 0.6834(3) 0.3425(3) 0.3248(2) 0.0259(7) Uani 1 1 d .
H7 H 0.6134 0.4003 0.3477 0.031 Uiso 1 1 calc R
C8 C 0.7336(4) 0.2216(3) 0.3810(3) 0.0318(8) Uani 1 1 d .
H8 H 0.6972 0.195 0.4422 0.038 Uiso 1 1 calc R
C9 C 0.8363(4) 0.1412(3) 0.3466(3) 0.0343(9) Uani 1 1 d .
H9 H 0.8751 0.0588 0.3842 0.041 Uiso 1 1 calc R
C10 C 0.8819(4) 0.1831(4) 0.2559(3) 0.0339(9) Uani 1 1 d .
H10 H 0.9517 0.1265 0.2319 0.041 Uiso 1 1 calc R
C11 C 0.7367(3) 0.3779(3) 0.2353(2) 0.0210(7) Uani 1 1 d .
C12 C 0.6874(3) 0.5086(3) 0.1669(2) 0.0201(7) Uani 1 1 d .
C13 C 0.8037(3) 0.5504(3) 0.1203(2) 0.0234(7) Uani 1 1 d .
H13A H 0.8299 0.5718 0.1649 0.028 Uiso 1 1 calc R
H13B H 0.8757 0.48 0.1074 0.028 Uiso 1 1 calc R
C14 C 0.7802(3) 0.6573(3) 0.0323(2) 0.0221(7) Uani 1 1 d .
C15 C 0.8544(3) 0.6456(3) -0.0490(2) 0.0246(7) Uani 1 1 d .
H15 H 0.9156 0.568 -0.0501 0.03 Uiso 1 1 calc R
C16 C 0.8395(3) 0.7464(4) -0.1279(2) 0.0272(8) Uani 1 1 d .
H16 H 0.8922 0.7394 -0.1829 0.033 Uiso 1 1 calc R
C17 C 0.7476(4) 0.8567(3) -0.1261(2) 0.0280(8) Uani 1 1 d .
H17 H 0.735 0.9274 -0.1796 0.034 Uiso 1 1 calc R
C18 C 0.6733(4) 0.8624(3) -0.0440(3) 0.0280(8) Uani 1 1 d .
H18 H 0.6083 0.9383 -0.0428 0.034 Uiso 1 1 calc R
C19 C 0.5950(3) 0.5959(3) 0.2142(2) 0.0185(6) Uani 1 1 d .
C20 C 0.5356(3) 0.6546(3) 0.2695(2) 0.0210(7) Uani 1 1 d .
C21 C 0.1335(4) 0.7429(4) 0.2590(3) 0.0404(10) Uani 1 1 d .
H21 H 0.1293 0.7469 0.1983 0.048 Uiso 1 1 calc R
C22 C 0.0217(4) 0.7845(4) 0.3100(3) 0.0448(11) Uani 1 1 d .
H22 H -0.058 0.8144 0.286 0.054 Uiso 1 1 calc R
C23 C 0.0280(4) 0.7818(4) 0.3967(3) 0.0418(10) Uani 1 1 d .
H23 H -0.0477 0.8101 0.4337 0.05 Uiso 1 1 calc R
C24 C 0.1448(4) 0.7377(4) 0.4295(3) 0.0340(9) Uani 1 1 d .
H24 H 0.1504 0.7374 0.4887 0.041 Uiso 1 1 calc R
C25 C 0.2547(3) 0.6938(3) 0.3757(2) 0.0234(7) Uani 1 1 d .
C26 C 0.3836(3) 0.6389(3) 0.4115(2) 0.0239(7) Uani 1 1 d .
H26A H 0.4193 0.5508 0.4183 0.029 Uiso 1 1 calc R
H26B H 0.372 0.6449 0.4738 0.029 Uiso 1 1 calc R
C27 C 0.6295(4) 0.6749(4) 0.5424(3) 0.0385(10) Uani 1 1 d .
H27 H 0.5993 0.7014 0.5947 0.046 Uiso 1 1 calc R
C28 C 0.7598(4) 0.6153(4) 0.5271(3) 0.0401(10) Uani 1 1 d .
H28 H 0.8172 0.6004 0.5683 0.048 Uiso 1 1 calc R
C29 C 0.8028(4) 0.5787(4) 0.4508(3) 0.0402(10) Uani 1 1 d .
H29 H 0.8911 0.538 0.438 0.048 Uiso 1 1 calc R
C30 C 0.7160(3) 0.6018(4) 0.3922(3) 0.0301(8) Uani 1 1 d .
H30 H 0.7439 0.5773 0.3389 0.036 Uiso 1 1 calc R
C31 C 0.5885(3) 0.6610(3) 0.4130(2) 0.0236(7) Uani 1 1 d .
C32 C 0.4840(3) 0.6969(3) 0.3518(2) 0.0215(7) Uani 1 1 d .
C33 C 0.4184(3) 0.8388(3) 0.3192(2) 0.0234(7) Uani 1 1 d .
H33A H 0.3593 0.8645 0.2725 0.028 Uiso 1 1 calc R
H33B H 0.3676 0.8646 0.3723 0.028 Uiso 1 1 calc R
C34 C 0.5129(3) 0.9022(3) 0.2782(2) 0.0258(7) Uani 1 1 d .
C35 C 0.5381(4) 0.9615(4) 0.3255(3) 0.0354(9) Uani 1 1 d .
H35 H 0.4915 0.9675 0.3826 0.042 Uiso 1 1 calc R
C36 C 0.6310(4) 1.0116(4) 0.2890(3) 0.0439(11) Uani 1 1 d .
H36 H 0.6508 1.0504 0.3214 0.053 Uiso 1 1 calc R
C37 C 0.6952(4) 1.0047(4) 0.2048(3) 0.0406(10) Uani 1 1 d .
H37 H 0.7598 1.0385 0.1782 0.049 Uiso 1 1 calc R
C38 C 0.6638(4) 0.9478(3) 0.1602(3) 0.0330(9) Uani 1 1 d .
H38 H 0.7069 0.9442 0.1018 0.04 Uiso 1 1 calc R
N1 N 0.6893(3) 0.7660(3) 0.0335(2) 0.0236(6) Uani 1 1 d .
N2 N 0.5742(3) 0.8968(3) 0.1958(2) 0.0252(6) Uani 1 1 d .
N3 N 0.4219(3) 0.5019(3) 0.1743(2) 0.0229(6) Uani 1 1 d .
N4 N 0.2485(3) 0.6967(3) 0.2905(2) 0.0275(7) Uani 1 1 d .
N5 N 0.8342(3) 0.2978(3) 0.2001(2) 0.0294(7) Uani 1 1 d .
N6 N 0.5450(3) 0.6967(3) 0.4873(2) 0.0298(7) Uani 1 1 d .
Cl1 Cl 0.36648(8) 0.83014(8) 0.07039(6) 0.0301(2) Uani 1 1 d .
Cu1 Cu 0.57031(4) 0.77703(4) 0.14526(3) 0.02612(13) Uani 1 1 d .
Cu2 Cu 0.40417(4) 0.64271(4) 0.20920(3) 0.02448(13) Uani 1 1 d .
C39 C 0.0888(4) 0.7996(5) -0.0123(3) 0.0484(11) Uani 1 1 d .
H39A H 0.1447 0.8257 0.0073 0.058 Uiso 1 1 calc R
H39B H 0.1333 0.773 -0.0662 0.058 Uiso 1 1 calc R
Cl2 Cl 0.06143(17) 0.67535(15) 0.07812(11) 0.0724(4) Uani 1 1 d .
Cl3 Cl -0.05324(12) 0.92453(13) -0.04474(11) 0.0625(4) Uani 1 1 d .
Cl4 Cl 0.01772(10) 0.43655(12) 0.29661(8) 0.0510(3) Uani 1 1 d .
Cl5 Cl 0.1912(3) 0.06405(16) 0.42517(15) 0.1529(13) Uani 1 1 d .
Cu3 Cu 0.09948(6) 0.24945(6) 0.36327(4) 0.05662(19) Uani 1 1 d .

loop_
_atom_site_aniso_label
_atom_site_aniso_U_11
_atom_site_aniso_U_22
_atom_site_aniso_U_33
_atom_site_aniso_U_23
_atom_site_aniso_U_13
_atom_site_aniso_U_12
C1 0.0249(18) 0.041(2) 0.0260(19) -0.0111(17) -0.0021(15) -0.0155(16)
C2 0.034(2) 0.041(2) 0.036(2) -0.0111(18) -0.0023(17) -0.0240(18)
C3 0.038(2) 0.032(2) 0.041(2) -0.0131(18) -0.0116(18) -0.0151(18)
C4 0.0251(18) 0.0290(19) 0.0282(19) -0.0139(16) -0.0030(14) -0.0073(15)
C5 0.0200(16) 0.0257(17) 0.0196(17) -0.0076(14) -0.0025(13) -0.0073(14)
C6 0.0178(16) 0.0269(17) 0.0203(17) -0.0103(14) 0.0007(13) -0.0081(14)
C7 0.0267(18) 0.0223(17) 0.0214(17) -0.0065(14) 0.0012(14) -0.0045(14)
C8 0.040(2) 0.0282(19) 0.0212(18) -0.0064(15) 0.0022(16) -0.0115(17)
C9 0.041(2) 0.0183(17) 0.034(2) -0.0007(16) -0.0061(17) -0.0074(16)
C10 0.028(2) 0.0281(19) 0.037(2) -0.0104(17) 0.0038(16) -0.0061(16)
C11 0.0193(16) 0.0230(17) 0.0210(17) -0.0086(14) -0.0018(13) -0.0068(13)
C12 0.0146(15) 0.0229(16) 0.0215(17) -0.0089(14) 0.0021(13) -0.0060(13)
C13 0.0164(16) 0.0292(18) 0.0236(18) -0.0084(15) 0.0013(13) -0.0091(14)
C14 0.0205(16) 0.0251(17) 0.0200(17) -0.0044(14) 0.0002(13) -0.0114(14)
C15 0.0192(17) 0.0317(19) 0.0243(18) -0.0104(15) 0.0013(14) -0.0112(15)
C16 0.0257(18) 0.040(2) 0.0215(18) -0.0105(16) 0.0031(14) -0.0192(16)
C17 0.0319(19) 0.0296(19) 0.0203(18) -0.0003(15) -0.0033(15) -0.0158(16)
C18 0.0314(19) 0.0225(17) 0.0286(19) -0.0059(15) -0.0002(15) -0.0118(15)
C19 0.0189(16) 0.0197(16) 0.0176(16) -0.0041(13) -0.0030(12) -0.0088(13)
C20 0.0193(16) 0.0227(16) 0.0198(17) -0.0034(14) -0.0020(13) -0.0096(13)
C21 0.026(2) 0.061(3) 0.036(2) -0.025(2) -0.0022(17) -0.010(2)
C22 0.0198(19) 0.063(3) 0.047(3) -0.025(2) -0.0015(18) -0.005(2)
C23 0.025(2) 0.055(3) 0.043(2) -0.027(2) 0.0116(18) -0.0101(19)
C24 0.028(2) 0.044(2) 0.029(2) -0.0159(18) 0.0079(16) -0.0138(17)
C25 0.0213(17) 0.0243(17) 0.0241(18) -0.0085(14) 0.0019(14) -0.0094(14)
C26 0.0265(18) 0.0257(17) 0.0195(17) -0.0069(14) 0.0023(14) -0.0122(15)
C27 0.047(3) 0.052(3) 0.026(2) -0.0164(19) -0.0044(17) -0.022(2)
C28 0.039(2) 0.056(3) 0.033(2) -0.014(2) -0.0121(18) -0.020(2)
C29 0.028(2) 0.055(3) 0.040(2) -0.019(2) -0.0059(17) -0.0127(19)
C30 0.0264(19) 0.041(2) 0.0266(19) -0.0140(17) -0.0006(15) -0.0139(17)
C31 0.0282(18) 0.0245(17) 0.0200(17) -0.0053(14) -0.0012(14) -0.0136(15)
C32 0.0214(16) 0.0245(17) 0.0192(17) -0.0088(14) 0.0013(13) -0.0089(14)
C33 0.0220(17) 0.0252(17) 0.0245(18) -0.0127(15) 0.0001(14) -0.0071(14)
C34 0.0276(18) 0.0200(17) 0.0261(19) -0.0062(15) -0.0041(15) -0.0056(14)
C35 0.045(2) 0.031(2) 0.034(2) -0.0138(18) -0.0020(18) -0.0152(18)
C36 0.056(3) 0.041(2) 0.049(3) -0.017(2) -0.007(2) -0.028(2)
C37 0.040(2) 0.036(2) 0.048(3) -0.0062(19) -0.0037(19) -0.0229(19)
C38 0.032(2) 0.0283(19) 0.035(2) -0.0070(17) 0.0025(16) -0.0133(16)
N1 0.0264(15) 0.0260(15) 0.0197(14) -0.0076(12) 0.0018(12) -0.0126(13)
N2 0.0275(15) 0.0214(14) 0.0262(16) -0.0079(12) 0.0003(12) -0.0096(12)
N3 0.0215(14) 0.0282(15) 0.0207(15) -0.0092(12) -0.0026(11) -0.0091(12)
N4 0.0198(15) 0.0351(17) 0.0289(16) -0.0149(14) 0.0011(12) -0.0089(13)
N5 0.0289(16) 0.0244(15) 0.0297(17) -0.0099(13) 0.0044(13) -0.0074(13)
N6 0.0318(17) 0.0380(18) 0.0221(16) -0.0137(14) -0.0011(13) -0.0122(14)
Cl1 0.0286(5) 0.0273(4) 0.0294(5) -0.0041(4) -0.0066(4) -0.0080(4)
Cu1 0.0327(3) 0.0229(2) 0.0206(2) -0.00773(18) 0.00489(18) -0.01140(19)
Cu2 0.0182(2) 0.0313(2) 0.0264(2) -0.0160(2) 0.00089(17) -0.00683(18)
C39 0.043(3) 0.059(3) 0.046(3) -0.026(2) -0.002(2) -0.014(2)
Cl2 0.0966(11) 0.0811(10) 0.0640(9) -0.0165(8) -0.0229(8) -0.0535(9)
Cl3 0.0483(7) 0.0666(8) 0.0882(10) -0.0462(8) -0.0164(7) -0.0110(6)
Cl4 0.0341(6) 0.0647(8) 0.0454(6) -0.0226(6) -0.0077(5) -0.0033(5)
Cl5 0.189(2) 0.0474(9) 0.0938(14) -0.0026(9) 0.0776(15) 0.0119(11)
Cu3 0.0644(4) 0.0534(4) 0.0424(3) -0.0223(3) 0.0163(3) -0.0172(3)

loop_
_atom_type_symbol
_atom_type_description
_atom_type_scat_dispersion_real
_atom_type_scat_dispersion_imag
_atom_type_scat_source
C C 0.0033 0.0016 'International Tables Vol C Tables 4.2.6.8 and 6.1.1.4'
H H 0 0 'International Tables Vol C Tables 4.2.6.8 and 6.1.1.4'
N N 0.0061 0.0033 'International Tables Vol C Tables 4.2.6.8 and 6.1.1.4'
Cl Cl 0.1484 0.1585 'International Tables Vol C Tables 4.2.6.8 and 6.1.1.4'
Cu Cu 0.3201 1.2651 'International Tables Vol C Tables 4.2.6.8 and 6.1.1.4'

loop_
_exptl_crystal_face_index_h
_exptl_crystal_face_index_k
_exptl_crystal_face_index_l
_exptl_crystal_face_perp_dist
0 1 0 0.0545
0 -1 0 0.0525
1 0 0 0.0832
-1 0 0 0.0796
0 0 1 0.1723
-1 -1 -1 0.0656
3 2 1 0.1012

loop_
_geom_angle_atom_site_label_1
_geom_angle_atom_site_label_2
_geom_angle_atom_site_label_3
_geom_angle
N3 C1 C2 123.0(3)
N3 C1 H1 118.5
C2 C1 H1 118.5
C3 C2 C1 118.9(3)
C3 C2 H2 120.5
C1 C2 H2 120.5
C2 C3 C4 119.2(3)
C2 C3 H3 120.4
C4 C3 H3 120.4
C3 C4 C5 119.5(3)
C3 C4 H4 120.3
C5 C4 H4 120.3
N3 C5 C4 121.5(3)
N3 C5 C6 117.1(3)
C4 C5 C6 121.5(3)
C5 C6 C12 114.0(3)
C5 C6 H6A 108.7
C12 C6 H6A 108.7
C5 C6 H6B 108.7
C12 C6 H6B 108.7
H6A C6 H6B 107.6
C11 C7 C8 119.2(3)
C11 C7 H7 120.4
C8 C7 H7 120.4
C9 C8 C7 118.9(3)
C9 C8 H8 120.5
C7 C8 H8 120.5
C8 C9 C10 118.3(4)
C8 C9 H9 120.9
C10 C9 H9 120.9
N5 C10 C9 124.1(4)
N5 C10 H10 118
C9 C10 H10 118
N5 C11 C7 121.9(3)
N5 C11 C12 114.5(3)
C7 C11 C12 123.5(3)
C19 C12 C11 111.3(3)
C19 C12 C6 110.5(3)
C11 C12 C6 109.5(3)
C19 C12 C13 109.1(3)
C11 C12 C13 108.6(3)
C6 C12 C13 107.7(3)
C14 C13 C12 115.4(3)
C14 C13 H13A 108.4
C12 C13 H13A 108.4
C14 C13 H13B 108.4
C12 C13 H13B 108.4
H13A C13 H13B 107.5
N1 C14 C15 120.3(3)
N1 C14 C13 119.3(3)
C15 C14 C13 120.3(3)
C16 C15 C14 120.2(3)
C16 C15 H15 119.9
C14 C15 H15 119.9
C17 C16 C15 119.2(3)
C17 C16 H16 120.4
C15 C16 H16 120.4
C16 C17 C18 118.3(3)
C16 C17 H17 120.9
C18 C17 H17 120.9
N1 C18 C17 123.0(3)
N1 C18 H18 118.5
C17 C18 H18 118.5
C20 C19 C12 165.9(3)
C20 C19 Cu2 72.3(2)
C12 C19 Cu2 118.5(2)
C20 C19 Cu1 72.1(2)
C12 C19 Cu1 115.4(2)
Cu2 C19 Cu1 87.99(13)
C19 C20 C32 166.1(3)
C19 C20 Cu1 72.1(2)
C32 C20 Cu1 118.8(2)
C19 C20 Cu2 71.9(2)
C32 C20 Cu2 115.2(2)
Cu1 C20 Cu2 87.87(13)
N4 C21 C22 123.3(4)
N4 C21 H21 118.4
C22 C21 H21 118.4
C23 C22 C21 118.3(4)
C23 C22 H22 120.8
C21 C22 H22 120.8
C22 C23 C24 119.4(4)
C22 C23 H23 120.3
C24 C23 H23 120.3
C23 C24 C25 119.8(4)
C23 C24 H24 120.1
C25 C24 H24 120.1
N4 C25 C24 120.9(3)
N4 C25 C26 118.0(3)
C24 C25 C26 121.1(3)
C25 C26 C32 116.7(3)
C25 C26 H26A 108.1
C32 C26 H26A 108.1
C25 C26 H26B 108.1
C32 C26 H26B 108.1
H26A C26 H26B 107.3
N6 C27 C28 123.4(4)
N6 C27 H27 118.3
C28 C27 H27 118.3
C29 C28 C27 117.9(4)
C29 C28 H28 121.1
C27 C28 H28 121.1
C28 C29 C30 119.4(4)
C28 C29 H29 120.3
C30 C29 H29 120.3
C31 C30 C29 118.7(4)
C31 C30 H30 120.6
C29 C30 H30 120.6
N6 C31 C30 122.6(3)
N6 C31 C32 113.5(3)
C30 C31 C32 123.8(3)
C20 C32 C31 112.2(3)
C20 C32 C33 109.5(3)
C31 C32 C33 108.0(3)
C20 C32 C26 109.7(3)
C31 C32 C26 108.3(3)
C33 C32 C26 108.9(3)
C34 C33 C32 112.3(3)
C34 C33 H33A 109.2
C32 C33 H33A 109.2
C34 C33 H33B 109.2
C32 C33 H33B 109.2
H33A C33 H33B 107.9
N2 C34 C35 121.2(3)
N2 C34 C33 117.8(3)
C35 C34 C33 121.0(3)
C36 C35 C34 119.6(4)
C36 C35 H35 120.2
C34 C35 H35 120.2
C35 C36 C37 119.2(4)
C35 C36 H36 120.4
C37 C36 H36 120.4
C38 C37 C36 118.5(4)
C38 C37 H37 120.7
C36 C37 H37 120.7
N2 C38 C37 122.9(4)
N2 C38 H38 118.6
C37 C38 H38 118.6
C18 N1 C14 119.0(3)
C18 N1 Cu1 120.8(2)
C14 N1 Cu1 119.9(2)
C34 N2 C38 118.6(3)
C34 N2 Cu1 119.9(2)
C38 N2 Cu1 119.2(3)
C1 N3 C5 117.8(3)
C1 N3 Cu2 120.4(2)
C5 N3 Cu2 121.3(2)
C21 N4 C25 118.4(3)
C21 N4 Cu2 119.7(3)
C25 N4 Cu2 121.9(2)
C10 N5 C11 117.5(3)
C27 N6 C31 118.0(3)
Cu2 Cl1 Cu1 68.01(3)
N1 Cu1 N2 112.85(12)
N1 Cu1 C20 135.70(13)
N2 Cu1 C20 96.77(13)
N1 Cu1 C19 101.20(12)
N2 Cu1 C19 127.45(13)
C20 Cu1 C19 35.79(13)
N1 Cu1 Cl1 96.14(9)
N2 Cu1 Cl1 118.06(9)
C20 Cu1 Cl1 97.99(9)
C19 Cu1 Cl1 95.53(9)
N1 Cu1 Cu2 120.11(8)
N2 Cu1 Cu2 126.87(8)
C20 Cu1 Cu2 46.13(9)
C19 Cu1 Cu2 45.98(9)
Cl1 Cu1 Cu2 54.03(2)
N4 Cu2 N3 114.69(12)
N4 Cu2 C19 134.76(13)
N3 Cu2 C19 96.03(12)
N4 Cu2 C20 100.15(13)
N3 Cu2 C20 126.72(13)
C19 Cu2 C20 35.76(13)
N4 Cu2 Cl1 100.52(10)
N3 Cu2 Cl1 109.50(9)
C19 Cu2 Cl1 99.24(9)
C20 Cu2 Cl1 101.67(9)
N4 Cu2 Cu1 119.03(9)
N3 Cu2 Cu1 126.17(8)
C19 Cu2 Cu1 46.03(9)
C20 Cu2 Cu1 46.00(9)
Cl1 Cu2 Cu1 57.96(2)
Cl3 C39 Cl2 112.1(3)
Cl3 C39 H39A 109.2
Cl2 C39 H39A 109.2
Cl3 C39 H39B 109.2
Cl2 C39 H39B 109.2
H39A C39 H39B 107.9
Cl5 Cu3 Cl4 176.51(8)

loop_
_geom_bond_atom_site_label_1
_geom_bond_atom_site_label_2
_geom_bond_distance
C1 N3 1.349(4)
C1 C2 1.376(5)
C1 H1 0.95
C2 C3 1.372(6)
C2 H2 0.95
C3 C4 1.382(5)
C3 H3 0.95
C4 C5 1.387(5)
C4 H4 0.95
C5 N3 1.359(4)
C5 C6 1.503(4)
C6 C12 1.552(5)
C6 H6A 0.99
C6 H6B 0.99
C7 C11 1.384(5)
C7 C8 1.388(5)
C7 H7 0.95
C8 C9 1.370(5)
C8 H8 0.95
C9 C10 1.379(6)
C9 H9 0.95
C10 N5 1.330(5)
C10 H10 0.95
C11 N5 1.347(4)
C11 C12 1.535(5)
C12 C19 1.490(4)
C12 C13 1.572(4)
C13 C14 1.501(5)
C13 H13A 0.99
C13 H13B 0.99
C14 N1 1.351(5)
C14 C15 1.392(5)
C15 C16 1.379(5)
C15 H15 0.95
C16 C17 1.371(5)
C16 H16 0.95
C17 C18 1.389(5)
C17 H17 0.95
C18 N1 1.336(5)
C18 H18 0.95
C19 C20 1.262(5)
C19 Cu2 2.053(3)
C19 Cu1 2.054(3)
C20 C32 1.498(5)
C20 Cu1 2.053(3)
C20 Cu2 2.058(3)
C21 N4 1.344(5)
C21 C22 1.374(6)
C21 H21 0.95
C22 C23 1.374(6)
C22 H22 0.95
C23 C24 1.375(6)
C23 H23 0.95
C24 C25 1.389(5)
C24 H24 0.95
C25 N4 1.350(5)
C25 C26 1.505(5)
C26 C32 1.564(4)
C26 H26A 0.99
C26 H26B 0.99
C27 N6 1.334(5)
C27 C28 1.392(6)
C27 H27 0.95
C28 C29 1.370(6)
C28 H28 0.95
C29 C30 1.390(5)
C29 H29 0.95
C30 C31 1.379(5)
C30 H30 0.95
C31 N6 1.335(5)
C31 C32 1.535(5)
C32 C33 1.556(5)
C33 C34 1.507(5)
C33 H33A 0.99
C33 H33B 0.99
C34 N2 1.343(5)
C34 C35 1.389(5)
C35 C36 1.377(6)
C35 H35 0.95
C36 C37 1.380(6)
C36 H36 0.95
C37 C38 1.372(6)
C37 H37 0.95
C38 N2 1.349(5)
C38 H38 0.95
N1 Cu1 1.984(3)
N2 Cu1 1.993(3)
N3 Cu2 1.989(3)
N4 Cu2 1.988(3)
Cl1 Cu2 2.4898(10)
Cl1 Cu1 2.6079(10)
Cu1 Cu2 2.8526(6)
C39 Cl3 1.757(5)
C39 Cl2 1.757(5)
C39 H39A 0.99
C39 H39B 0.99
Cl4 Cu3 2.0765(14)
Cl5 Cu3 2.0625(18)
